data_1543169
loop_
_publ_author_name
'Zhao, Ningfeng'
'Akwataghibe, Kelechi'
'Pompilius, Arielle'
'Shelly, Everett'

_publ_section_title
;
 3,5-Di-<i>tert</i>-butyl-1<i>H</i>-pyrazole-4-carbonitrile
;
_journal_issue 4
_journal_name_full IUCrData
_journal_page_first x160673
_journal_paper_doi 10.1107/S2414314616006738
_journal_volume 1
_journal_year 2016
_chemical_formula_iupac 'C12 H19 N3'
_chemical_formula_moiety 'C12 H19 N3'
_chemical_formula_sum 'C12 H19 N3'
_chemical_formula_weight 205.30
_chemical_name_systematic
;
3,5-Di-<i>tert</i>-butyl-1<i>H</i>-pyrazole-4-carbonitrile
;
_space_group_crystal_system monoclinic
_space_group_IT_number 14
_space_group_name_Hall '-P 2ybc'
_space_group_name_H-M_alt 'P 1 21/c 1'
_symmetry_space_group_name_Hall '-P 2ybc'
_symmetry_space_group_name_H-M 'P 1 21/c 1'
_atom_sites_solution_hydrogens mixed
_atom_sites_solution_primary direct
_atom_sites_solution_secondary difmap
_cell_angle_alpha 90
_cell_angle_beta 109.0650(10)
_cell_angle_gamma 90
_cell_formula_units_Z 4
_cell_length_a 10.5993(3)
_cell_length_b 9.7641(3)
_cell_length_c 12.4435(4)
_cell_measurement_reflns_used 7895
_cell_measurement_temperature 100.0
_cell_measurement_theta_max 68.248
_cell_measurement_theta_min 4.413
_cell_volume 1217.17(6)
_computing_cell_refinement
;
SAINT (Bruker, 2016)
;
_computing_data_collection
;
APEX3 (Bruker, 2016)
;
_computing_data_reduction
;
SAINT (Bruker, 2016)
;
_computing_molecular_graphics
;
Mercury (Macrae <i>et al.</i>,  2008)
;
_computing_publication_material
;
<i>OLEX2</i> (Dolomanov <i>et al.</i>,  2009)
;
_computing_structure_refinement
;
SHELXL2014 (Sheldrick, 2015b)
;
_computing_structure_solution
;
SHELXT (Sheldrick, 2015a)
;
_diffrn_ambient_temperature 100.0
_diffrn_detector_area_resol_mean 7.9
_diffrn_measured_fraction_theta_full 0.981
_diffrn_measured_fraction_theta_max 0.981
_diffrn_measurement_device 'Fixed Chi Three-Circle Diffractometer'
_diffrn_measurement_device_type 'Bruker D8 Platinum135'
_diffrn_measurement_method '\w and \f scans'
_diffrn_radiation_monochromator 'Multilayer Mirrors'
_diffrn_radiation_type CuK\a
_diffrn_radiation_wavelength 1.54178
_diffrn_reflns_av_R_equivalents 0.0395
_diffrn_reflns_limit_h_max 12
_diffrn_reflns_limit_h_min -10
_diffrn_reflns_limit_k_max 11
_diffrn_reflns_limit_k_min -11
_diffrn_reflns_limit_l_max 13
_diffrn_reflns_limit_l_min -14
_diffrn_reflns_number 11126
_diffrn_reflns_theta_full 68.000
_diffrn_reflns_theta_max 68.242
_diffrn_reflns_theta_min 4.413
_diffrn_standards_number 0
_exptl_absorpt_coefficient_mu 0.529
_exptl_absorpt_correction_T_max 0.3200
_exptl_absorpt_correction_T_min 0.2109
_exptl_absorpt_correction_type multi-scan
_exptl_absorpt_process_details
;
(SADABS; Bruker, 2016)
;
_exptl_crystal_colour Colourless
_exptl_crystal_density_diffrn 1.120
_exptl_crystal_description Block
_exptl_crystal_F_000 448
_exptl_crystal_size_max 0.153
_exptl_crystal_size_mid 0.097
_exptl_crystal_size_min 0.088
_refine_diff_density_max 0.208
_refine_diff_density_min -0.195
_refine_ls_extinction_method none
_refine_ls_goodness_of_fit_ref 1.054
_refine_ls_hydrogen_treatment mixed
_refine_ls_matrix_type full
_refine_ls_number_parameters 150
_refine_ls_number_reflns 2183
_refine_ls_number_restraints 0
_refine_ls_restrained_S_all 1.054
_refine_ls_R_factor_all 0.0386
_refine_ls_R_factor_gt 0.0366
_refine_ls_shift/su_max 0.000
_refine_ls_shift/su_mean 0.000
_refine_ls_structure_factor_coef Fsqd
_refine_ls_weighting_details 'w=1/[\s^2^(Fo^2^)+(0.0453P)^2^+0.4223P] where P=(Fo^2^+2Fc^2^)/3'
_refine_ls_weighting_scheme calc
_refine_ls_wR_factor_gt 0.0942
_refine_ls_wR_factor_ref 0.0958
_reflns_number_gt 2037
_reflns_number_total 2183
_reflns_threshold_expression 'I > 2\s(I)'
_cod_data_source_file su4036sup1.cif
_cod_data_source_block I
_cod_database_code 1543169
_shelx_space_group_comment
;
The symmetry employed for this shelxl refinement is uniquely defined
by the following loop, which should always be used as a source of
symmetry information in preference to the above space-group names.
They are only intended as comments.
;
_shelx_estimated_absorpt_t_min 0.923
_shelx_estimated_absorpt_t_max 0.955

loop_
_space_group_symop_operation_xyz
'x, y, z'
'-x, y+1/2, -z+1/2'
'-x, -y, -z'
'x, -y-1/2, z-1/2'

loop_
_atom_site_type_symbol
_atom_site_label
_atom_site_fract_x
_atom_site_fract_y
_atom_site_fract_z
_atom_site_U_iso_or_equiv
_atom_site_adp_type
_atom_site_calc_flag
_atom_site_occupancy
_atom_site_disorder_assembly
_atom_site_disorder_group
N N1 0.75868(11) 0.50824(12) 0.79507(11) 0.0384(3) Uani d 1 . .
N N2 0.49278(10) 0.84937(10) 0.55771(8) 0.0189(2) Uani d 1 . .
H H2 0.425(3) 0.897(3) 0.520(2) 0.020(6) Uiso d 0.5 A 2
N N3 0.61616(9) 0.90020(10) 0.56683(8) 0.0182(2) Uani d 1 . .
H H3 0.622(2) 0.975(3) 0.534(2) 0.013(6) Uiso d 0.5 B 1
C C1 0.70672(11) 0.59805(12) 0.73785(10) 0.0238(3) Uani d 1 . .
C C2 0.64420(11) 0.70939(11) 0.66689(9) 0.0172(2) Uani d 1 . .
C C3 0.50608(11) 0.73346(11) 0.61695(9) 0.0165(2) Uani d 1 . .
C C4 0.70997(11) 0.81784(11) 0.63223(9) 0.0160(2) Uani d 1 . .
C C5 0.38860(11) 0.65176(11) 0.62665(9) 0.0179(3) Uani d 1 . .
C C6 0.25914(12) 0.70092(14) 0.53837(11) 0.0289(3) Uani d 1 . .
H H6A 0.2429 0.7966 0.5537 0.043 Uiso calc 1 . .
H H6B 0.1847 0.6441 0.5426 0.043 Uiso calc 1 . .
H H6C 0.2668 0.6936 0.4622 0.043 Uiso calc 1 . .
C C7 0.40648(13) 0.49897(13) 0.60832(12) 0.0313(3) Uani d 1 . .
H H7A 0.4089 0.4842 0.5311 0.047 Uiso calc 1 . .
H H7B 0.3317 0.4478 0.6185 0.047 Uiso calc 1 . .
H H7C 0.4903 0.4671 0.6636 0.047 Uiso calc 1 . .
C C8 0.38019(13) 0.67309(13) 0.74628(10) 0.0283(3) Uani d 1 . .
H H8A 0.4647 0.6455 0.8031 0.043 Uiso calc 1 . .
H H8B 0.3074 0.6174 0.7553 0.043 Uiso calc 1 . .
H H8C 0.3631 0.7700 0.7569 0.043 Uiso calc 1 . .
C C9 0.85791(11) 0.84303(11) 0.65776(9) 0.0188(3) Uani d 1 . .
C C10 0.88128(12) 0.97784(13) 0.60457(10) 0.0251(3) Uani d 1 . .
H H10A 0.8377 0.9740 0.5220 0.038 Uiso calc 1 . .
H H10B 0.9773 0.9923 0.6217 0.038 Uiso calc 1 . .
H H10C 0.8437 1.0537 0.6360 0.038 Uiso calc 1 . .
C C11 0.92803(12) 0.84933(12) 0.78699(10) 0.0248(3) Uani d 1 . .
H H11A 0.8899 0.9241 0.8191 0.037 Uiso calc 1 . .
H H11B 1.0236 0.8656 0.8030 0.037 Uiso calc 1 . .
H H11C 0.9153 0.7623 0.8214 0.037 Uiso calc 1 . .
C C12 0.91653(12) 0.72457(13) 0.60780(11) 0.0295(3) Uani d 1 . .
H H12A 0.9014 0.6379 0.6414 0.044 Uiso calc 1 . .
H H12B 1.0126 0.7389 0.6249 0.044 Uiso calc 1 . .
H H12C 0.8729 0.7214 0.5252 0.044 Uiso calc 1 . .

loop_
_atom_site_aniso_label
_atom_site_aniso_U_11
_atom_site_aniso_U_22
_atom_site_aniso_U_33
_atom_site_aniso_U_12
_atom_site_aniso_U_13
_atom_site_aniso_U_23
N1 0.0241(6) 0.0312(6) 0.0507(7) -0.0030(5) -0.0004(5) 0.0191(5)
N2 0.0160(5) 0.0200(5) 0.0209(5) -0.0003(4) 0.0062(4) 0.0026(4)
N3 0.0150(5) 0.0202(5) 0.0191(5) 0.0002(4) 0.0052(4) 0.0033(4)
C1 0.0171(6) 0.0230(6) 0.0285(6) -0.0030(4) 0.0036(5) 0.0048(5)
C2 0.0168(6) 0.0171(5) 0.0168(5) 0.0005(4) 0.0042(4) 0.0015(4)
C3 0.0174(6) 0.0170(5) 0.0150(5) -0.0010(4) 0.0052(4) -0.0010(4)
C4 0.0160(6) 0.0173(5) 0.0144(5) 0.0004(4) 0.0047(4) -0.0010(4)
C5 0.0158(6) 0.0182(6) 0.0202(6) -0.0019(4) 0.0065(4) 0.0005(4)
C6 0.0171(6) 0.0366(7) 0.0307(7) -0.0043(5) 0.0047(5) 0.0086(5)
C7 0.0244(7) 0.0213(6) 0.0510(8) -0.0056(5) 0.0161(6) -0.0072(5)
C8 0.0332(7) 0.0303(7) 0.0258(6) -0.0101(5) 0.0153(5) -0.0012(5)
C9 0.0139(5) 0.0209(6) 0.0212(6) 0.0002(4) 0.0050(4) 0.0016(4)
C10 0.0179(6) 0.0279(6) 0.0294(6) -0.0025(4) 0.0074(5) 0.0059(5)
C11 0.0184(6) 0.0280(6) 0.0240(6) -0.0025(5) 0.0015(5) 0.0027(5)
C12 0.0220(6) 0.0307(7) 0.0388(7) 0.0029(5) 0.0142(5) -0.0035(5)

loop_
_atom_type_symbol
_atom_type_description
_atom_type_scat_dispersion_real
_atom_type_scat_dispersion_imag
_atom_type_scat_source
C C 0.0181 0.0091 'International Tables Vol C Tables 4.2.6.8 and 6.1.1.4'
H H 0.0000 0.0000 'International Tables Vol C Tables 4.2.6.8 and 6.1.1.4'
N N 0.0311 0.0180 'International Tables Vol C Tables 4.2.6.8 and 6.1.1.4'

loop_
_geom_angle_atom_site_label_1
_geom_angle_atom_site_label_2
_geom_angle_atom_site_label_3
_geom_angle
N3 N2 H2 117.6(18)
C3 N2 H2 132.6(18)
C3 N2 N3 109.67(9)
N2 N3 H3 119.1(17)
C4 N3 N2 109.55(9)
C4 N3 H3 131.3(17)
N1 C1 C2 179.21(13)
C3 C2 C1 127.41(10)
C4 C2 C1 125.99(10)
C4 C2 C3 106.60(9)
N2 C3 C2 106.99(9)
N2 C3 C5 123.33(10)
C2 C3 C5 129.66(10)
N3 C4 C2 107.19(10)
N3 C4 C9 123.09(10)
C2 C4 C9 129.71(10)
C3 C5 C6 110.21(9)
C3 C5 C7 110.86(9)
C3 C5 C8 108.38(9)
C6 C5 C7 108.96(10)
C6 C5 C8 109.37(10)
C7 C5 C8 109.04(10)
C5 C6 H6A 109.5
C5 C6 H6B 109.5
C5 C6 H6C 109.5
H6A C6 H6B 109.5
H6A C6 H6C 109.5
H6B C6 H6C 109.5
C5 C7 H7A 109.5
C5 C7 H7B 109.5
C5 C7 H7C 109.5
H7A C7 H7B 109.5
H7A C7 H7C 109.5
H7B C7 H7C 109.5
C5 C8 H8A 109.5
C5 C8 H8B 109.5
C5 C8 H8C 109.5
H8A C8 H8B 109.5
H8A C8 H8C 109.5
H8B C8 H8C 109.5
C4 C9 C10 110.60(9)
C4 C9 C11 109.86(9)
C4 C9 C12 108.69(9)
C10 C9 C11 109.09(9)
C10 C9 C12 109.18(10)
C11 C9 C12 109.40(9)
C9 C10 H10A 109.5
C9 C10 H10B 109.5
C9 C10 H10C 109.5
H10A C10 H10B 109.5
H10A C10 H10C 109.5
H10B C10 H10C 109.5
C9 C11 H11A 109.5
C9 C11 H11B 109.5
C9 C11 H11C 109.5
H11A C11 H11B 109.5
H11A C11 H11C 109.5
H11B C11 H11C 109.5
C9 C12 H12A 109.5
C9 C12 H12B 109.5
C9 C12 H12C 109.5
H12A C12 H12B 109.5
H12A C12 H12C 109.5
H12B C12 H12C 109.5

loop_
_geom_bond_atom_site_label_1
_geom_bond_atom_site_label_2
_geom_bond_distance
N1 C1 1.1502(16)
N2 H2 0.86(3)
N2 N3 1.3683(13)
N2 C3 1.3328(14)
N3 H3 0.85(3)
N3 C4 1.3301(14)
C1 C2 1.4207(16)
C2 C3 1.4107(15)
C2 C4 1.4107(15)
C3 C5 1.5165(15)
C4 C9 1.5148(15)
C5 C6 1.5281(16)
C5 C7 1.5303(16)
C5 C8 1.5343(15)
C6 H6A 0.9800
C6 H6B 0.9800
C6 H6C 0.9800
C7 H7A 0.9800
C7 H7B 0.9800
C7 H7C 0.9800
C8 H8A 0.9800
C8 H8B 0.9800
C8 H8C 0.9800
C9 C10 1.5295(16)
C9 C11 1.5366(16)
C9 C12 1.5372(16)
C10 H10A 0.9800
C10 H10B 0.9800
C10 H10C 0.9800
C11 H11A 0.9800
C11 H11B 0.9800
C11 H11C 0.9800
C12 H12A 0.9800
C12 H12B 0.9800
C12 H12C 0.9800

loop_
_geom_hbond_atom_site_label_D
_geom_hbond_atom_site_label_H
_geom_hbond_atom_site_label_A
_geom_hbond_site_symmetry_A
_geom_hbond_distance_DH
_geom_hbond_distance_HA
_geom_hbond_distance_DA
_geom_hbond_angle_DHA
N2 H2 N3 3_676 0.86(3) 2.23(3) 2.9232(14) 138(2)
N3 H3 N2 3_676 0.85(3) 2.19(3) 2.9232(14) 144(2)

_cod_database_fobs_code 1543169
